data_7109642
loop_
_publ_author_name
'Suvendu Sekhar Mondal'
'Asamanjoy Bhunia'
'Igor A. Baburin'
'Christian Jager'
'Alexandra Kelling'
'Uwe Schilde'
'Gotthard Seifert'
'Christoph Janiak'
'Hans-Jurgen Holdt'

_publ_section_title
;
 Gate effects in a hexagonal zinc-imidazolate-4-amide-5-imidate framework
 with flexible methoxy substituents and CO2 selectivity
;
_journal_name_full Chem.Commun.
_journal_page_first 7599
_journal_paper_doi 10.1039/c3cc42156b
_journal_volume 49
_journal_year 2013
_chemical_formula_moiety '(C12 H16 N8 O7 Zn), 2(H2 O)'
_chemical_formula_sum 'C12 H20 N8 O9 Zn'
_chemical_formula_weight 485.73
_chemical_name_common 'Aqua-bis(4,5-diamide-2-methoxy-imidazolato)-zinc(ii) dihydrate'
_chemical_name_systematic
;
Aqua-bis(4,5-diamide-2-methoxy-imidazolato)-zinc(II) dihydrate
;
_space_group_IT_number 2
_symmetry_cell_setting triclinic
_symmetry_space_group_name_Hall '-P 1'
_symmetry_space_group_name_H-M 'P -1'
_atom_sites_solution_hydrogens geom
_atom_sites_solution_primary direct
_atom_sites_solution_secondary difmap
_audit_creation_method SHELXL-97
_cell_angle_alpha 98.872(5)
_cell_angle_beta 100.538(5)
_cell_angle_gamma 109.715(5)
_cell_formula_units_Z 2
_cell_length_a 8.7253(6)
_cell_length_b 9.1928(6)
_cell_length_c 12.6864(8)
_cell_measurement_reflns_used 25042
_cell_measurement_temperature 150(2)
_cell_measurement_theta_max 29.57
_cell_measurement_theta_min 1.68
_cell_volume 915.78(11)
_computing_cell_refinement 'X-AREA (Stoe, 2004)'
_computing_data_collection 'X-AREA (Stoe, 2004)'
_computing_data_reduction 'X-RED (Stoe, 2004)'
_computing_molecular_graphics
;
DIAMOND (Brandenburg, 2005)
;
_computing_publication_material 'SHELXL-97 (Sheldrick, 1997)'
_computing_structure_refinement 'SHELXL-97 (Sheldrick, 1997)'
_computing_structure_solution 'SHELXS-97 (Sheldrick, 1997)'
_diffrn_ambient_temperature 150(2)
_diffrn_detector 'image plate (34 cm diameter)'
_diffrn_detector_area_resol_mean 6.67
_diffrn_detector_type STOE
_diffrn_measured_fraction_theta_full 1.000
_diffrn_measured_fraction_theta_max 1.000
_diffrn_measurement_details
;
360 frames, t = 2 min
;
_diffrn_measurement_device '2-circle goniometer'
_diffrn_measurement_device_type 'STOE IPDS 2'
_diffrn_measurement_method '\w scan, 1.0 \%'
_diffrn_radiation_monochromator 'plane graphite'
_diffrn_radiation_source 'fine-focus sealed tube'
_diffrn_radiation_type MoK\a
_diffrn_radiation_wavelength 0.71073
_diffrn_reflns_av_R_equivalents 0.0184
_diffrn_reflns_av_sigmaI/netI 0.0121
_diffrn_reflns_limit_h_max 10
_diffrn_reflns_limit_h_min -10
_diffrn_reflns_limit_k_max 10
_diffrn_reflns_limit_k_min -10
_diffrn_reflns_limit_l_max 15
_diffrn_reflns_limit_l_min -15
_diffrn_reflns_number 11907
_diffrn_reflns_theta_full 25.00
_diffrn_reflns_theta_max 25.00
_diffrn_reflns_theta_min 1.68
_exptl_absorpt_coefficient_mu 1.411
_exptl_absorpt_correction_T_max 0.8455
_exptl_absorpt_correction_T_min 0.7610
_exptl_absorpt_correction_type integration
_exptl_absorpt_process_details 'X-Shape (Stoe, 2011)'
_exptl_crystal_colour colourless
_exptl_crystal_density_diffrn 1.761
_exptl_crystal_density_method 'not measured'
_exptl_crystal_description prism
_exptl_crystal_F_000 500
_exptl_crystal_size_max 0.3
_exptl_crystal_size_mid 0.27
_exptl_crystal_size_min 0.25
_refine_diff_density_max 0.373
_refine_diff_density_min -0.268
_refine_diff_density_rms 0.052
_refine_ls_extinction_coef 0.0045(13)
_refine_ls_extinction_expression Fc^*^=kFc[1+0.001xFc^2^\l^3^/sin(2\q)]^-1/4^
_refine_ls_extinction_method SHELXL
_refine_ls_goodness_of_fit_ref 1.064
_refine_ls_hydrogen_treatment mixed
_refine_ls_matrix_type full
_refine_ls_number_parameters 314
_refine_ls_number_reflns 3230
_refine_ls_number_restraints 0
_refine_ls_restrained_S_all 1.064
_refine_ls_R_factor_all 0.0222
_refine_ls_R_factor_gt 0.0210
_refine_ls_shift/su_max 0.001
_refine_ls_shift/su_mean 0.000
_refine_ls_structure_factor_coef Fsqd
_refine_ls_weighting_details 'calc w=1/[\s^2^(Fo^2^)+(0.0340P)^2^+0.6359P] where P=(Fo^2^+2Fc^2^)/3'
_refine_ls_weighting_scheme calc
_refine_ls_wR_factor_gt 0.0595
_refine_ls_wR_factor_ref 0.0601
_reflns_number_gt 3076
_reflns_number_total 3230
_reflns_threshold_expression >2sigma(I)
_cod_data_source_file c3cc42156b.txt
_cod_data_source_block suv36
_cod_original_cell_volume 915.78(10)
_cod_database_code 7109642

loop_
_symmetry_equiv_pos_as_xyz
'x, y, z'
'-x, -y, -z'

loop_
_atom_site_label
_atom_site_type_symbol
_atom_site_fract_x
_atom_site_fract_y
_atom_site_fract_z
_atom_site_U_iso_or_equiv
_atom_site_adp_type
_atom_site_occupancy
_atom_site_symmetry_multiplicity
_atom_site_calc_flag
_atom_site_refinement_flags
C1 C 0.3948(2) 0.5207(2) 0.30696(14) 0.0147(3) Uani 1 1 d .
C2 C 0.1236(2) 0.4696(2) 0.19831(16) 0.0252(4) Uani 1 1 d .
H2A H 0.1533 0.5780 0.1923 0.038 Uiso 1 1 calc R
H2B H 0.0734 0.4553 0.2592 0.038 Uiso 1 1 calc R
H2C H 0.0450 0.4004 0.1314 0.038 Uiso 1 1 calc R
C3 C 0.5478(2) 0.6830(2) 0.45837(14) 0.0147(3) Uani 1 1 d .
C4 C 0.5969(2) 0.8068(2) 0.56036(14) 0.0166(4) Uani 1 1 d .
C5 C 0.6357(2) 0.59383(19) 0.42171(14) 0.0138(3) Uani 1 1 d .
C6 C 0.7971(2) 0.5746(2) 0.46011(14) 0.0150(3) Uani 1 1 d .
C7 C 0.7566(2) 0.1065(2) 0.17186(14) 0.0154(3) Uani 1 1 d .
C8 C 0.8423(3) -0.0449(2) 0.28773(16) 0.0256(4) Uani 1 1 d .
H8A H 0.9372 -0.0393 0.2581 0.038 Uiso 1 1 calc R
H8B H 0.7486 -0.1410 0.2491 0.038 Uiso 1 1 calc R
H8C H 0.8704 -0.0444 0.3646 0.038 Uiso 1 1 calc R
C9 C 0.7132(2) 0.09125(19) -0.00126(14) 0.0147(3) Uani 1 1 d .
C10 C 0.7076(2) 0.0363(2) -0.11837(15) 0.0171(4) Uani 1 1 d .
C11 C 0.6615(2) 0.20648(19) 0.04518(14) 0.0141(3) Uani 1 1 d .
C12 C 0.5803(2) 0.31226(19) 0.00701(14) 0.0145(3) Uani 1 1 d .
N1 N 0.53558(18) 0.48976(17) 0.32361(12) 0.0146(3) Uani 1 1 d .
N2 N 0.39234(18) 0.63497(17) 0.38389(12) 0.0157(3) Uani 1 1 d .
N3 N 0.4805(2) 0.8573(2) 0.58705(14) 0.0213(3) Uani 1 1 d .
H30 H 0.385(3) 0.818(3) 0.552(2) 0.032 Uiso 1 1 d .
H31 H 0.505(3) 0.925(3) 0.643(2) 0.032 Uiso 1 1 d .
N4 N 0.9057(2) 0.6677(2) 0.55100(13) 0.0194(3) Uani 1 1 d .
H40 H 0.993(3) 0.652(3) 0.571(2) 0.029 Uiso 1 1 d .
H41 H 0.885(3) 0.735(3) 0.582(2) 0.029 Uiso 1 1 d .
N5 N 0.69073(18) 0.21579(16) 0.15693(12) 0.0146(3) Uani 1 1 d .
N6 N 0.77383(18) 0.02632(17) 0.08075(12) 0.0166(3) Uani 1 1 d .
N7 N 0.7725(2) -0.0715(2) -0.14218(15) 0.0241(4) Uani 1 1 d .
H70 H 0.766(3) -0.104(3) -0.204(2) 0.036 Uiso 1 1 d .
H71 H 0.814(3) -0.105(3) -0.098(2) 0.036 Uiso 1 1 d .
N8 N 0.5496(2) 0.31731(19) -0.09698(13) 0.0192(3) Uani 1 1 d .
H80 H 0.508(3) 0.379(3) -0.1128(19) 0.029 Uiso 1 1 d .
H81 H 0.575(3) 0.259(3) -0.140(2) 0.029 Uiso 1 1 d .
O1 O 0.27217(15) 0.43251(15) 0.21629(10) 0.0208(3) Uani 1 1 d .
O2 O 0.74447(16) 0.86345(15) 0.61957(11) 0.0227(3) Uani 1 1 d .
O3 O 0.82445(15) 0.46628(14) 0.40151(10) 0.0172(3) Uani 1 1 d .
O4 O 0.79840(18) 0.08958(15) 0.27491(10) 0.0235(3) Uani 1 1 d .
O5 O 0.64327(18) 0.08945(15) -0.19189(10) 0.0231(3) Uani 1 1 d .
O6 O 0.54215(16) 0.39643(14) 0.07850(10) 0.0179(3) Uani 1 1 d .
O7 O 0.85073(18) 0.60451(16) 0.22089(13) 0.0242(3) Uani 1 1 d .
H72 H 0.935(4) 0.656(3) 0.265(2) 0.036 Uiso 1 1 d .
H73 H 0.841(3) 0.636(3) 0.163(2) 0.036 Uiso 1 1 d .
O8 O 0.82580(19) 0.73209(17) 0.03982(12) 0.0236(3) Uani 1 1 d .
H82 H 0.809(3) 0.810(3) 0.058(2) 0.035 Uiso 1 1 d .
H83 H 0.738(3) 0.674(3) -0.006(2) 0.035 Uiso 1 1 d .
O9 O 1.14754(18) 0.78820(18) 0.37622(13) 0.0270(3) Uani 1 1 d .
H92 H 1.210(4) 0.754(3) 0.368(2) 0.041 Uiso 1 1 d .
H93 H 1.181(4) 0.869(4) 0.365(2) 0.041 Uiso 1 1 d .
Zn1 Zn 0.67041(2) 0.40406(2) 0.241234(15) 0.01482(9) Uani 1 1 d .

loop_
_atom_site_aniso_label
_atom_site_aniso_U_11
_atom_site_aniso_U_22
_atom_site_aniso_U_33
_atom_site_aniso_U_23
_atom_site_aniso_U_13
_atom_site_aniso_U_12
C1 0.0141(8) 0.0150(8) 0.0143(8) 0.0024(7) 0.0029(7) 0.0054(7)
C2 0.0177(9) 0.0323(11) 0.0249(10) 0.0028(8) 0.0012(8) 0.0126(8)
C3 0.0146(8) 0.0145(8) 0.0150(8) 0.0022(7) 0.0045(7) 0.0056(7)
C4 0.0193(9) 0.0147(8) 0.0160(9) 0.0022(7) 0.0058(7) 0.0064(7)
C5 0.0142(8) 0.0138(8) 0.0116(8) 0.0008(6) 0.0024(6) 0.0045(7)
C6 0.0158(8) 0.0163(8) 0.0139(8) 0.0047(7) 0.0045(7) 0.0064(7)
C7 0.0177(8) 0.0130(8) 0.0135(8) 0.0013(6) 0.0006(7) 0.0058(7)
C8 0.0328(11) 0.0202(9) 0.0237(10) 0.0055(8) -0.0008(8) 0.0140(8)
C9 0.0153(8) 0.0122(8) 0.0155(8) 0.0011(6) 0.0029(7) 0.0053(7)
C10 0.0196(9) 0.0135(8) 0.0170(9) 0.0008(7) 0.0053(7) 0.0054(7)
C11 0.0146(8) 0.0128(8) 0.0132(8) 0.0014(6) 0.0022(6) 0.0046(6)
C12 0.0143(8) 0.0105(8) 0.0177(9) 0.0016(6) 0.0040(7) 0.0041(6)
N1 0.0146(7) 0.0152(7) 0.0123(7) -0.0006(5) 0.0013(6) 0.0064(6)
N2 0.0156(7) 0.0163(7) 0.0157(7) 0.0022(6) 0.0036(6) 0.0073(6)
N3 0.0197(8) 0.0211(8) 0.0200(8) -0.0053(7) 0.0034(7) 0.0091(7)
N4 0.0157(8) 0.0231(8) 0.0174(8) -0.0024(6) 0.0001(6) 0.0100(7)
N5 0.0174(7) 0.0131(7) 0.0133(7) 0.0001(6) 0.0025(6) 0.0075(6)
N6 0.0187(7) 0.0138(7) 0.0167(7) 0.0001(6) 0.0014(6) 0.0086(6)
N7 0.0392(10) 0.0262(9) 0.0152(8) 0.0034(7) 0.0089(7) 0.0221(8)
N8 0.0284(9) 0.0177(8) 0.0171(8) 0.0045(6) 0.0054(7) 0.0155(7)
O1 0.0160(6) 0.0238(7) 0.0188(6) -0.0034(5) -0.0023(5) 0.0099(5)
O2 0.0192(7) 0.0242(7) 0.0198(7) -0.0061(5) 0.0016(5) 0.0087(5)
O3 0.0183(6) 0.0201(6) 0.0145(6) 0.0000(5) 0.0014(5) 0.0119(5)
O4 0.0367(8) 0.0206(7) 0.0150(6) 0.0015(5) -0.0001(6) 0.0179(6)
O5 0.0365(8) 0.0218(7) 0.0151(6) 0.0030(5) 0.0061(6) 0.0169(6)
O6 0.0228(6) 0.0180(6) 0.0160(6) 0.0015(5) 0.0033(5) 0.0134(5)
O7 0.0203(7) 0.0224(7) 0.0247(7) 0.0085(6) -0.0008(6) 0.0037(6)
O8 0.0279(7) 0.0191(7) 0.0224(7) 0.0017(6) 0.0011(6) 0.0113(6)
O9 0.0218(7) 0.0206(7) 0.0373(8) 0.0041(6) 0.0058(6) 0.0082(6)
Zn1 0.01741(12) 0.01477(12) 0.01281(12) -0.00046(8) 0.00219(8) 0.00916(8)

loop_
_atom_type_symbol
_atom_type_description
_atom_type_scat_dispersion_real
_atom_type_scat_dispersion_imag
_atom_type_scat_source
C C 0.0033 0.0016 'International Tables Vol C Tables 4.2.6.8 and 6.1.1.4'
H H 0.0000 0.0000 'International Tables Vol C Tables 4.2.6.8 and 6.1.1.4'
N N 0.0061 0.0033 'International Tables Vol C Tables 4.2.6.8 and 6.1.1.4'
O O 0.0106 0.0060 'International Tables Vol C Tables 4.2.6.8 and 6.1.1.4'
Zn Zn 0.2839 1.4301 'International Tables Vol C Tables 4.2.6.8 and 6.1.1.4'

loop_
_geom_angle_atom_site_label_1
_geom_angle_atom_site_label_2
_geom_angle_atom_site_label_3
_geom_angle
N2 C1 N1 115.52(15)
N2 C1 O1 127.41(15)
N1 C1 O1 117.07(15)
O1 C2 H2A 109.5
O1 C2 H2B 109.5
H2A C2 H2B 109.5
O1 C2 H2C 109.5
H2A C2 H2C 109.5
H2B C2 H2C 109.5
C5 C3 N2 109.30(15)
C5 C3 C4 129.01(16)
N2 C3 C4 121.66(15)
O2 C4 N3 121.07(16)
O2 C4 C3 120.95(16)
N3 C4 C3 117.98(16)
N1 C5 C3 107.49(15)
N1 C5 C6 113.97(14)
C3 C5 C6 138.45(16)
O3 C6 N4 122.14(16)
O3 C6 C5 117.40(15)
N4 C6 C5 120.45(16)
N6 C7 N5 115.30(15)
N6 C7 O4 127.25(16)
N5 C7 O4 117.45(15)
O4 C8 H8A 109.5
O4 C8 H8B 109.5
H8A C8 H8B 109.5
O4 C8 H8C 109.5
H8A C8 H8C 109.5
H8B C8 H8C 109.5
C11 C9 N6 109.08(15)
C11 C9 C10 128.71(16)
N6 C9 C10 122.20(15)
O5 C10 N7 121.26(17)
O5 C10 C9 121.25(16)
N7 C10 C9 117.50(16)
N5 C11 C9 107.87(15)
N5 C11 C12 114.71(14)
C9 C11 C12 137.37(16)
O6 C12 N8 122.14(16)
O6 C12 C11 117.27(15)
N8 C12 C11 120.59(16)
C1 N1 C5 104.49(14)
C1 N1 Zn1 140.88(12)
C5 N1 Zn1 110.81(11)
C1 N2 C3 103.20(14)
C4 N3 H30 121.5(18)
C4 N3 H31 119.5(18)
H30 N3 H31 119(3)
C6 N4 H40 118.1(17)
C6 N4 H41 117.9(19)
H40 N4 H41 124(2)
C7 N5 C11 104.42(14)
C7 N5 Zn1 140.36(12)
C11 N5 Zn1 113.44(11)
C7 N6 C9 103.33(14)
C10 N7 H70 118(2)
C10 N7 H71 123(2)
H70 N7 H71 119(3)
C12 N8 H80 116.3(17)
C12 N8 H81 118.4(17)
H80 N8 H81 125(2)
C1 O1 C2 116.37(14)
C6 O3 Zn1 109.46(10)
C7 O4 C8 116.84(14)
C12 O6 Zn1 110.63(11)
Zn1 O7 H72 124.1(19)
Zn1 O7 H73 122.1(18)
H72 O7 H73 114(3)
H82 O8 H83 103(3)
H92 O9 H93 105(3)
N5 Zn1 N1 147.29(6)
N5 Zn1 O7 108.25(6)
N1 Zn1 O7 103.82(6)
N5 Zn1 O3 108.98(5)
N1 Zn1 O3 80.20(5)
O7 Zn1 O3 84.33(6)
N5 Zn1 O6 79.50(5)
N1 Zn1 O6 98.08(5)
O7 Zn1 O6 83.50(6)
O3 Zn1 O6 166.92(5)

loop_
_geom_bond_atom_site_label_1
_geom_bond_atom_site_label_2
_geom_bond_distance
C1 N2 1.328(2)
C1 N1 1.339(2)
C1 O1 1.342(2)
C2 O1 1.436(2)
C2 H2A 0.9600
C2 H2B 0.9600
C2 H2C 0.9600
C3 C5 1.383(2)
C3 N2 1.388(2)
C3 C4 1.472(2)
C4 O2 1.251(2)
C4 N3 1.326(2)
C5 N1 1.378(2)
C5 C6 1.481(2)
C6 O3 1.264(2)
C6 N4 1.307(2)
C7 N6 1.333(2)
C7 N5 1.335(2)
C7 O4 1.339(2)
C8 O4 1.435(2)
C8 H8A 0.9600
C8 H8B 0.9600
C8 H8C 0.9600
C9 C11 1.379(2)
C9 N6 1.386(2)
C9 C10 1.480(2)
C10 O5 1.248(2)
C10 N7 1.320(2)
C11 N5 1.378(2)
C11 C12 1.472(2)
C12 O6 1.265(2)
C12 N8 1.309(2)
N1 Zn1 1.9794(14)
N3 H30 0.79(3)
N3 H31 0.81(3)
N4 H40 0.82(3)
N4 H41 0.77(3)
N5 Zn1 1.9687(14)
N7 H70 0.78(3)
N7 H71 0.77(3)
N8 H80 0.80(3)
N8 H81 0.82(3)
O3 Zn1 2.0955(12)
O6 Zn1 2.1394(12)
O7 Zn1 2.0680(14)
O7 H72 0.78(3)
O7 H73 0.83(3)
O8 H82 0.78(3)
O8 H83 0.82(3)
O9 H92 0.73(3)
O9 H93 0.75(3)

loop_
_geom_hbond_atom_site_label_D
_geom_hbond_atom_site_label_H
_geom_hbond_atom_site_label_A
_geom_hbond_distance_DH
_geom_hbond_distance_HA
_geom_hbond_distance_DA
_geom_hbond_angle_DHA
_geom_hbond_site_symmetry_A
N3 H30 O9 0.79(3) 2.66(3) 3.374(2) 151(2) 1_455
N3 H31 O5 0.81(3) 2.23(3) 3.015(2) 162(2) 1_566
N4 H40 O3 0.82(3) 2.22(3) 3.015(2) 162(2) 2_766
N4 H41 O2 0.77(3) 2.04(3) 2.766(2) 158(2) .
N7 H70 O2 0.78(3) 2.18(3) 2.937(2) 166(3) 1_544
N7 H71 O8 0.77(3) 2.48(3) 3.205(2) 157(3) 1_545
N8 H80 O6 0.80(3) 2.25(3) 2.987(2) 154(2) 2_665
N8 H81 O5 0.82(3) 1.92(3) 2.691(2) 158(2) .
O7 H72 O9 0.78(3) 1.97(3) 2.756(2) 179(3) .
O7 H73 O8 0.83(3) 1.92(3) 2.742(2) 173(3) .
O8 H82 N6 0.78(3) 2.10(3) 2.876(2) 170(3) 1_565
O8 H83 O6 0.82(3) 2.27(3) 3.0145(19) 150(2) 2_665
O9 H92 N2 0.73(3) 2.21(3) 2.924(2) 166(3) 1_655
O9 H93 O2 0.75(3) 2.29(3) 3.006(2) 162(3) 2_776

loop_
_geom_torsion_atom_site_label_1
_geom_torsion_atom_site_label_2
_geom_torsion_atom_site_label_3
_geom_torsion_atom_site_label_4
_geom_torsion
C5 C3 C4 O2 11.7(3)
N2 C3 C4 O2 -170.70(16)
C5 C3 C4 N3 -168.76(18)
N2 C3 C4 N3 8.8(2)
N2 C3 C5 N1 0.22(19)
C4 C3 C5 N1 178.01(16)
N2 C3 C5 C6 -175.81(19)
C4 C3 C5 C6 2.0(3)
N1 C5 C6 O3 -1.0(2)
C3 C5 C6 O3 174.83(19)
N1 C5 C6 N4 178.68(16)
C3 C5 C6 N4 -5.5(3)
C11 C9 C10 O5 -3.4(3)
N6 C9 C10 O5 175.62(16)
C11 C9 C10 N7 176.84(18)
N6 C9 C10 N7 -4.1(3)
N6 C9 C11 N5 0.57(19)
C10 C9 C11 N5 179.70(16)
N6 C9 C11 C12 -176.31(19)
C10 C9 C11 C12 2.8(3)
N5 C11 C12 O6 -1.8(2)
C9 C11 C12 O6 174.93(19)
N5 C11 C12 N8 178.34(15)
C9 C11 C12 N8 -4.9(3)
N2 C1 N1 C5 0.3(2)
O1 C1 N1 C5 -178.88(14)
N2 C1 N1 Zn1 -153.84(14)
O1 C1 N1 Zn1 27.0(3)
C3 C5 N1 C1 -0.29(18)
C6 C5 N1 C1 176.84(14)
C3 C5 N1 Zn1 162.57(11)
C6 C5 N1 Zn1 -20.30(17)
N1 C1 N2 C3 -0.13(19)
O1 C1 N2 C3 178.91(16)
C5 C3 N2 C1 -0.06(18)
C4 C3 N2 C1 -178.04(15)
N6 C7 N5 C11 0.1(2)
O4 C7 N5 C11 179.84(15)
N6 C7 N5 Zn1 -162.47(14)
O4 C7 N5 Zn1 17.3(3)
C9 C11 N5 C7 -0.41(18)
C12 C11 N5 C7 177.26(14)
C9 C11 N5 Zn1 167.58(11)
C12 C11 N5 Zn1 -14.75(18)
N5 C7 N6 C9 0.2(2)
O4 C7 N6 C9 -179.47(17)
C11 C9 N6 C7 -0.48(18)
C10 C9 N6 C7 -179.68(16)
N2 C1 O1 C2 2.4(3)
N1 C1 O1 C2 -178.60(15)
N4 C6 O3 Zn1 -159.31(14)
C5 C6 O3 Zn1 20.40(17)
N6 C7 O4 C8 -10.4(3)
N5 C7 O4 C8 169.88(16)
N8 C12 O6 Zn1 -164.37(14)
C11 C12 O6 Zn1 15.78(18)
C7 N5 Zn1 N1 -92.4(2)
C11 N5 Zn1 N1 106.00(14)
C7 N5 Zn1 O7 99.46(19)
C11 N5 Zn1 O7 -62.12(13)
C7 N5 Zn1 O3 9.3(2)
C11 N5 Zn1 O3 -152.31(11)
C7 N5 Zn1 O6 179.0(2)
C11 N5 Zn1 O6 17.38(11)
C1 N1 Zn1 N5 -73.2(2)
C5 N1 Zn1 N5 133.73(12)
C1 N1 Zn1 O7 95.22(19)
C5 N1 Zn1 O7 -57.89(12)
C1 N1 Zn1 O3 176.85(19)
C5 N1 Zn1 O3 23.74(11)
C1 N1 Zn1 O6 9.98(19)
C5 N1 Zn1 O6 -143.13(11)
C6 O3 Zn1 N5 -172.12(11)
C6 O3 Zn1 N1 -24.61(11)
C6 O3 Zn1 O7 80.50(11)
C6 O3 Zn1 O6 58.9(2)
C12 O6 Zn1 N5 -18.45(11)
C12 O6 Zn1 N1 -165.38(11)
C12 O6 Zn1 O7 91.52(12)
C12 O6 Zn1 O3 113.2(2)
